data_7221323
loop_
_publ_author_name
'Wright, A.J.'
'Palmer, H.M.'
'Greaves, C.'
'Anderson, P.A.'

_publ_section_title
;
 Synthesis and structure of Sr2 Mn Ga O5, a new layered manganese oxide
;
_journal_name_full 'Journal of Materials Chemistry'
_journal_page_first 1324
_journal_page_last 1326
_journal_volume 11
_journal_year 2001
_chemical_formula_sum 'Ga Mn O5 Sr2'
_chemical_name_systematic 'Sr2 (Mn Ga O5)'
_space_group_IT_number 74
_symmetry_space_group_name_Hall '-I 2 2b'
_symmetry_space_group_name_H-M 'I c m m'
_cell_angle_alpha 90
_cell_angle_beta 90
_cell_angle_gamma 90
_cell_formula_units_Z 4
_cell_length_a 5.5033
_cell_length_b 16.234
_cell_length_c 5.3717
_cell_volume 479.911
_citation_journal_id_ASTM JMACEP
_cod_data_source_file Wright_JMACEP_2001_1393.cif
_cod_data_source_block Ga1Mn1O5Sr2
_cod_original_cell_volume 479.9107
_cod_original_sg_symbol_Hall '-I 2b 2 (z,y,-x)'
_cod_original_formula_sum 'Ga1 Mn1 O5 Sr2'
_cod_database_code 7221323

loop_
_symmetry_equiv_pos_as_xyz
x,y,z
x,-y+1/2,-z
-x,-y,z
-x,y+1/2,-z
-x,-y,-z
-x,y-1/2,z
x,y,-z
x,-y-1/2,z
x+1/2,y+1/2,z+1/2
x+1/2,-y+1,-z+1/2
-x+1/2,-y+1/2,z+1/2
-x+1/2,y+1,-z+1/2
-x+1/2,-y+1/2,-z+1/2
-x+1/2,y,z+1/2
x+1/2,y+1/2,-z+1/2
x+1/2,-y,z+1/2

loop_
_atom_site_label
_atom_site_type_symbol
_atom_site_fract_x
_atom_site_fract_y
_atom_site_fract_z
_atom_site_occupancy
_atom_site_U_iso_or_equiv
Sr1 Sr+2 0.5143 0.1122 0 1 0.0
O3 O-2 0.364 0.25 0.874 0.5 0.0
Ga1 Ga+3 0.0608 0.25 0.985 0.5 0.0
O1 O-2 0.25 0.0104 0.25 1 0.0
Mn1 Mn+3 0 0 0 1 0.0
O2 O-2 0.951 0.1445 0 1 0.0
